data_4504300
loop_
_publ_author_name
'Alam, Md. Akhtarul'
'Koner, Rik Rani'
'Das, Amrita'
'Nethaji, Munirathinum'
'Ray, Manabendra'

_publ_section_title
;
 Rationalizing the Effects of Amino Acid Side Chain, Pyridine, and
 Imidazole on the Assembly and Reversible Disassembly of a Octanuclear
 Cu(II) Complex
;
_journal_issue 9
_journal_name_full 'Crystal Growth &amp; Design'
_journal_page_first 1818
_journal_paper_doi 10.1021/cg070250s
_journal_volume 7
_journal_year 2007
_chemical_absolute_configuration syn
_chemical_compound_source Synthesized
_chemical_formula_moiety 'C24 H28 Cu2 N2 O6 S2, C24 H27 Cu2 N2 O6 S2'
_chemical_formula_sum 'C48 H55 Cu4 N4 O12 S4'
_chemical_formula_weight 1262.44
_chemical_name_common Cu2(L-Salmet)2
_space_group_IT_number 4
_symmetry_cell_setting monoclinic
_symmetry_Int_Tables_number 4
_symmetry_space_group_name_Hall 'P 2yb'
_symmetry_space_group_name_H-M 'P 1 21 1'
_atom_sites_solution_hydrogens geom
_atom_sites_solution_primary direct
_atom_sites_solution_secondary difmap
_audit_creation_method SHELXL-97
_cell_angle_alpha 90.00
_cell_angle_beta 106.032(9)
_cell_angle_gamma 90.00
_cell_formula_units_Z 2
_cell_length_a 13.337(8)
_cell_length_b 8.622(5)
_cell_length_c 23.425(16)
_cell_measurement_reflns_used 8000
_cell_measurement_temperature 298(2)
_cell_volume 2589(3)
_computing_cell_refinement 'Bruker SMART'
_computing_data_collection 'Bruker SMART'
_computing_data_reduction 'Bruker SAINT'
_computing_molecular_graphics 'Bruker SHELXTL'
_computing_publication_material 'Bruker SHELXTL'
_computing_structure_refinement 'SHELXL-97 (Sheldrick, 1997)'
_computing_structure_solution 'SHELXS-97 (Sheldrick, 1990)'
_diffrn_ambient_temperature 298(2)
_diffrn_measured_fraction_theta_full 0.927
_diffrn_measured_fraction_theta_max 0.927
_diffrn_measurement_device_type 'Bruker CCD'
_diffrn_measurement_method 'phi and omega scans'
_diffrn_radiation_monochromator graphite
_diffrn_radiation_probe x-ray
_diffrn_radiation_type MoK\a
_diffrn_radiation_wavelength 0.71073
_diffrn_reflns_av_R_equivalents 0.0385
_diffrn_reflns_av_sigmaI/netI 0.0598
_diffrn_reflns_limit_h_max 16
_diffrn_reflns_limit_h_min -16
_diffrn_reflns_limit_k_max 11
_diffrn_reflns_limit_k_min -10
_diffrn_reflns_limit_l_max 28
_diffrn_reflns_limit_l_min -28
_diffrn_reflns_number 20081
_diffrn_reflns_theta_full 27.25
_diffrn_reflns_theta_max 27.25
_diffrn_reflns_theta_min 0.90
_diffrn_source 'fine-focus sealed tube'
_diffrn_standards_decay_% 0
_diffrn_standards_interval_time 60
_diffrn_standards_number 1
_exptl_absorpt_coefficient_mu 1.847
_exptl_absorpt_correction_type none
_exptl_crystal_colour green
_exptl_crystal_density_diffrn 1.619
_exptl_crystal_density_method 'not measured'
_exptl_crystal_description needles
_exptl_crystal_F_000 1294
_exptl_crystal_recrystallization_method DMF-diethylether
_exptl_crystal_size_max 0.4
_exptl_crystal_size_mid 0.3
_exptl_crystal_size_min 0.3
_refine_diff_density_max 1.161
_refine_diff_density_min -0.738
_refine_diff_density_rms 0.124
_refine_ls_abs_structure_details 'Flack H D (1983), Acta Cryst. A39, 876-881'
_refine_ls_abs_structure_Flack 0.041(16)
_refine_ls_extinction_method none
_refine_ls_goodness_of_fit_ref 1.174
_refine_ls_hydrogen_treatment mixed
_refine_ls_matrix_type full
_refine_ls_number_parameters 665
_refine_ls_number_reflns 10275
_refine_ls_number_restraints 1
_refine_ls_restrained_S_all 1.174
_refine_ls_R_factor_all 0.0586
_refine_ls_R_factor_gt 0.0550
_refine_ls_shift/su_max 10.619
_refine_ls_shift/su_mean 0.016
_refine_ls_structure_factor_coef Fsqd
_refine_ls_weighting_details 'calc w=1/[\s^2^(Fo^2^)+(0.1000P)^2^+0.5000P] where P=(Fo^2^+2Fc^2^)/3'
_refine_ls_weighting_scheme calc
_refine_ls_wR_factor_gt 0.1625
_refine_ls_wR_factor_ref 0.1664
_reflns_number_gt 9554
_reflns_number_total 10275
_reflns_threshold_expression >2sigma(I)
_cod_data_source_file cg070250ssi20070625_105742.cif
_cod_data_source_block cusaldimer
_cod_original_sg_symbol_H-M 'P 21'
_cod_database_code 4504300

loop_
_symmetry_equiv_pos_as_xyz
'x, y, z'
'-x, y+1/2, -z'

loop_
_atom_site_label
_atom_site_type_symbol
_atom_site_fract_x
_atom_site_fract_y
_atom_site_fract_z
_atom_site_U_iso_or_equiv
_atom_site_adp_type
_atom_site_occupancy
_atom_site_symmetry_multiplicity
_atom_site_calc_flag
_atom_site_refinement_flags
_atom_site_disorder_assembly
_atom_site_disorder_group
Cu1 Cu 0.83784(5) 0.87227(9) -0.02114(3) 0.02490(18) Uani 1 1 d . A 1
Cu2 Cu 0.64103(5) 0.76678(8) 0.00539(3) 0.02535(18) Uani 1 1 d . . 1
Cu3 Cu 0.64085(5) 0.22099(9) 0.48076(3) 0.0306(2) Uani 1 1 d . . 1
Cu4 Cu 0.86657(5) 0.30160(10) 0.50573(3) 0.0308(2) Uani 1 1 d . . 1
C6A C 0.8068(5) 0.9073(7) 0.1002(3) 0.0265(13) Uani 1 1 d . A 1
C8A C 0.5650(5) 0.6495(8) 0.0965(3) 0.0313(14) Uani 1 1 d . A 1
H8 H 0.6334 0.6190 0.1222 0.038 Uiso 1 1 calc R A 1
C7A C 0.6254(5) 0.9269(8) 0.1130(3) 0.0320(14) Uani 1 1 d . A 1
H7A H 0.5949 0.9234 0.1461 0.038 Uiso 1 1 calc R A 1
H7B H 0.6084 1.0270 0.0938 0.038 Uiso 1 1 calc R A 1
C10A C 0.4879(5) 0.6477(10) 0.1348(3) 0.0412(17) Uani 1 1 d . A 1
H9A H 0.5158 0.7103 0.1700 0.049 Uiso 1 1 calc R A 1
H9B H 0.4807 0.5422 0.1475 0.049 Uiso 1 1 calc R A 1
C2A C 0.7862(5) 0.9236(10) 0.1984(3) 0.0404(17) Uani 1 1 d . A 1
H5 H 0.7436 0.9254 0.2239 0.048 Uiso 1 1 calc R A 1
C5A C 0.9153(5) 0.9166(8) 0.1247(3) 0.0311(14) Uani 1 1 d . A 1
H2 H 0.9594 0.9159 0.1001 0.037 Uiso 1 1 calc R A 1
C4A C 0.9562(5) 0.9269(9) 0.1855(3) 0.0388(16) Uani 1 1 d . A 1
H3 H 1.0281 0.9321 0.2016 0.047 Uiso 1 1 calc R A 1
C11A C 0.3803(5) 0.7098(11) 0.1011(4) 0.050(2) Uani 1 1 d . A 1
H10A H 0.3546 0.6535 0.0641 0.060 Uiso 1 1 calc R A 1
H10B H 0.3859 0.8184 0.0917 0.060 Uiso 1 1 calc R A 1
C1A C 0.7410(4) 0.9150(7) 0.1367(3) 0.0264(13) Uani 1 1 d . A 1
C3A C 0.8940(6) 0.9296(11) 0.2217(3) 0.0483(19) Uani 1 1 d . A 1
H4 H 0.9231 0.9355 0.2626 0.058 Uiso 1 1 calc R A 1
N1A N 0.5777(4) 0.8058(6) 0.0707(2) 0.0265(11) Uani 1 1 d . A 1
H1 H 0.5118 0.8394 0.0530 0.032 Uiso 1 1 calc R A 1
O3A O 0.7646(3) 0.8965(5) 0.04024(18) 0.0259(9) Uani 1 1 d . A 1
O3 O 0.7134(3) 0.7480(6) -0.05550(17) 0.0270(9) Uani 1 1 d . A 1
C6 C 0.6787(4) 0.7033(7) -0.1128(3) 0.0267(12) Uani 1 1 d . A 1
C1 C 0.7473(5) 0.6882(7) -0.1486(2) 0.0249(12) Uani 1 1 d . A 1
C7 C 0.8624(5) 0.7184(8) -0.1245(3) 0.0300(13) Uani 1 1 d . A 1
H200 H 0.8937 0.6389 -0.0958 0.036 Uiso 1 1 calc R A 1
H17B H 0.8953 0.7145 -0.1566 0.036 Uiso 1 1 calc R A 1
C5 C 0.5724(5) 0.6746(9) -0.1381(3) 0.0335(15) Uani 1 1 d . A 1
H12 H 0.5259 0.6892 -0.1155 0.040 Uiso 1 1 calc R A 1
C3 C 0.6031(6) 0.6055(12) -0.2304(3) 0.053(2) Uani 1 1 d . A 1
H14 H 0.5779 0.5723 -0.2695 0.063 Uiso 1 1 calc R A 1
C4 C 0.5355(5) 0.6247(10) -0.1963(3) 0.0419(17) Uani 1 1 d . A 1
H13 H 0.4648 0.6042 -0.2123 0.050 Uiso 1 1 calc R A 1
C2 C 0.7083(5) 0.6350(10) -0.2071(3) 0.0405(17) Uani 1 1 d . A 1
H15 H 0.7537 0.6195 -0.2305 0.049 Uiso 1 1 calc R A 1
N1 N 0.8797(3) 0.8727(7) -0.0957(2) 0.0246(10) Uani 1 1 d . A 1
H2A H 0.8385 0.9421 -0.1209 0.030 Uiso 1 1 calc R A 1
C9A C 0.5359(5) 0.5336(8) 0.0455(3) 0.0306(14) Uani 1 1 d . A 1
O1A O 0.5656(4) 0.5660(6) -0.0004(2) 0.0346(11) Uani 1 1 d . A 1
O2 O 0.9271(4) 0.6450(6) 0.0233(2) 0.0410(12) Uani 1 1 d . . 1
S1A S 0.28999(17) 0.6888(3) 0.14499(12) 0.0604(6) Uani 1 1 d . A 1
C12A C 0.1876(6) 0.8093(11) 0.1032(5) 0.069(3) Uani 1 1 d . A 1
H19A H 0.1316 0.8104 0.1216 0.104 Uiso 1 1 calc R A 1
H19B H 0.1627 0.7697 0.0635 0.104 Uiso 1 1 calc R A 1
H19C H 0.2133 0.9129 0.1020 0.104 Uiso 1 1 calc R A 1
C9 C 1.0047(5) 1.0471(8) -0.0296(3) 0.0298(13) Uani 1 1 d . . 1
C8 C 0.9897(4) 0.9315(8) -0.0807(3) 0.0260(12) Uani 1 1 d . A 1
H20 H 1.0367 0.8436 -0.0667 0.031 Uiso 1 1 calc R A 1
O1 O 0.9443(3) 1.0303(6) 0.0039(2) 0.0329(10) Uani 1 1 d . A 1
C6B C 0.7162(5) 0.3692(8) 0.3878(3) 0.0316(13) Uani 1 1 d . B 1
C5B C 0.7972(6) 0.3831(11) 0.3607(4) 0.0489(19) Uani 1 1 d . B 1
H24 H 0.8657 0.3702 0.3837 0.059 Uiso 1 1 calc R B 1
C1B C 0.6128(5) 0.3888(8) 0.3512(3) 0.0310(13) Uani 1 1 d . B 1
C2B C 0.5971(6) 0.4191(11) 0.2922(3) 0.050(2) Uani 1 1 d . B 1
H26 H 0.5292 0.4305 0.2682 0.060 Uiso 1 1 calc R B 1
C4B C 0.7790(7) 0.4143(14) 0.3031(4) 0.065(3) Uani 1 1 d . B 1
H25 H 0.8349 0.4234 0.2868 0.078 Uiso 1 1 calc R B 1
C5C C 0.7032(5) 0.1980(11) 0.6256(3) 0.0452(18) Uani 1 1 d . C 1
H30 H 0.6358 0.2067 0.6007 0.054 Uiso 1 1 calc R C 1
C3C C 0.8193(6) 0.1810(13) 0.7231(3) 0.057(2) Uani 1 1 d . C 1
H32 H 0.8303 0.1771 0.7641 0.068 Uiso 1 1 calc R C 1
C6C C 0.7871(5) 0.1840(8) 0.6020(3) 0.0316(14) Uani 1 1 d . C 1
C1C C 0.8872(5) 0.1676(7) 0.6387(3) 0.0281(13) Uani 1 1 d . C 1
C7C C 0.9772(5) 0.1339(9) 0.6136(3) 0.0352(15) Uani 1 1 d . C 1
H33A H 1.0406 0.1303 0.6461 0.042 Uiso 1 1 calc R C 1
H33B H 0.9671 0.0317 0.5956 0.042 Uiso 1 1 calc R C 1
C2C C 0.9015(6) 0.1689(10) 0.6991(3) 0.0436(17) Uani 1 1 d . C 1
H31 H 0.9688 0.1614 0.7243 0.052 Uiso 1 1 calc R C 1
O3B O 0.7347(3) 0.3377(6) 0.44560(19) 0.0306(10) Uani 1 1 d . B 1
O3C O 0.7713(3) 0.1876(6) 0.54210(18) 0.0303(10) Uani 1 1 d . C 1
N1C N 0.9930(4) 0.2462(8) 0.5686(2) 0.0342(12) Uani 1 1 d . C 1
H3A H 1.0363 0.1987 0.5501 0.041 Uiso 1 1 calc R C 1
C7B C 0.5214(5) 0.3795(9) 0.3769(3) 0.0333(14) Uani 1 1 d . B 1
H34A H 0.5246 0.4640 0.4047 0.040 Uiso 1 1 calc R B 1
H34B H 0.4569 0.3890 0.3454 0.040 Uiso 1 1 calc R B 1
N1B N 0.5232(4) 0.2266(7) 0.4083(2) 0.0287(11) Uani 1 1 d . B 1
H4A H 0.5326 0.1498 0.3836 0.034 Uiso 1 1 calc R B 1
O1B O 0.5563(3) 0.0674(7) 0.5073(2) 0.0413(12) Uani 1 1 d . B 1
O1C O 0.9443(4) 0.4938(7) 0.5006(2) 0.0418(12) Uani 1 1 d . C 1
C9C C 1.0230(6) 0.5153(10) 0.5456(3) 0.0435(18) Uani 1 1 d . C 1
C8C C 1.0468(6) 0.3918(10) 0.5946(3) 0.0461(18) Uani 1 1 d . C 1
H35 H 1.0134 0.4263 0.6248 0.055 Uiso 1 1 calc R C 1
C9B C 0.4627(5) 0.0595(8) 0.4736(3) 0.0331(14) Uani 1 1 d . B 1
C8B C 0.4293(5) 0.1894(9) 0.4277(3) 0.0344(14) Uani 1 1 d . B 1
H37 H 0.4112 0.2807 0.4477 0.041 Uiso 1 1 calc R B 1
O2A O 0.4892(4) 0.4157(6) 0.0529(2) 0.0430(12) Uani 1 1 d . . 1
C11 C 1.1310(6) 1.0182(9) -0.1317(4) 0.0434(18) Uani 1 1 d . A 1
H40A H 1.1639 1.0729 -0.0952 0.052 Uiso 1 1 calc R A 1
H40B H 1.1379 1.0825 -0.1644 0.052 Uiso 1 1 calc R A 1
C10 C 1.0145(5) 1.0000(10) -0.1365(3) 0.0393(16) Uani 1 1 d . A 1
H39A H 0.9834 0.9336 -0.1701 0.047 Uiso 1 1 calc R A 1
H39B H 0.9816 1.1009 -0.1447 0.047 Uiso 1 1 calc R A 1
S1 S 1.2011(2) 0.8402(3) -0.13265(12) 0.0628(6) Uani 1 1 d . . .
C3B C 0.6787(7) 0.4333(14) 0.2670(4) 0.067(3) Uani 1 1 d . . .
H42 H 0.6665 0.4551 0.2268 0.081 Uiso 1 1 calc R B 1
C4C C 0.7208(6) 0.1987(13) 0.6864(3) 0.055(2) Uani 1 1 d . . .
H43 H 0.6650 0.2114 0.7026 0.066 Uiso 1 1 calc R C 1
O2C O 1.0783(5) 0.6352(8) 0.5525(3) 0.0650(19) Uani 1 1 d . . .
C10B C 0.3349(5) 0.1462(11) 0.3767(3) 0.0476(19) Uani 1 1 d . . .
H45A H 0.3319 0.2156 0.3436 0.057 Uiso 1 1 calc R B 1
H45B H 0.3448 0.0419 0.3637 0.057 Uiso 1 1 calc R B 1
C11B C 0.2321(7) 0.153(2) 0.3911(5) 0.098(5) Uani 1 1 d . B .
H46A H 0.2199 0.2575 0.4030 0.118 Uiso 1 1 calc R D 1
H46B H 0.2337 0.0839 0.4241 0.118 Uiso 1 1 calc R D 1
O2B O 0.3997(4) -0.0424(7) 0.4785(2) 0.0496(14) Uani 1 1 d . . .
S1B S 0.1268(2) 0.0960(4) 0.3270(2) 0.0546(15) Uani 0.755(18) 1 d P B 1
C12B C 0.073(2) 0.271(3) 0.3027(9) 0.25(2) Uani 1.00(4) 1 d . . .
C10C C 1.1608(9) 0.381(2) 0.6245(6) 0.153(9) Uani 1 1 d . . .
H10C H 1.1787 0.4759 0.6474 0.183 Uiso 1 1 calc R C 1
H10D H 1.1686 0.2977 0.6531 0.183 Uiso 1 1 calc R C 1
C11C C 1.2303(10) 0.362(4) 0.6000(10) 0.27(2) Uani 1 1 d . C .
H10E H 1.2166 0.4298 0.5657 0.326 Uiso 1 1 calc R . .
H10F H 1.2257 0.2560 0.5853 0.326 Uiso 1 1 calc R . .
S1C S 1.3655(4) 0.3960(7) 0.6454(4) 0.158(3) Uani 1 1 d . . .
C12C C 1.3905(13) 0.317(2) 0.5981(7) 0.129(7) Uani 1 1 d . C .
H10G H 1.4649 0.3100 0.6060 0.194 Uiso 1 1 calc R . .
H10H H 1.3624 0.3732 0.5618 0.194 Uiso 1 1 calc R . .
H10I H 1.3611 0.2148 0.5944 0.194 Uiso 1 1 calc R . .
S2B S 0.1097(15) 0.167(5) 0.3651(17) 0.16(2) Uani 0.245(18) 1 d P B 2
C12 C 1.2467(8) 0.7965(14) -0.0548(6) 0.067(3) Uani 1 1 d . A 5
H201 H 1.226(10) 0.870(18) -0.048(6) 0.09(5) Uiso 1 1 d . . .

loop_
_atom_site_aniso_label
_atom_site_aniso_U_11
_atom_site_aniso_U_22
_atom_site_aniso_U_33
_atom_site_aniso_U_23
_atom_site_aniso_U_13
_atom_site_aniso_U_12
Cu1 0.0220(3) 0.0288(4) 0.0250(4) -0.0039(3) 0.0085(3) -0.0045(3)
Cu2 0.0247(3) 0.0271(4) 0.0264(4) -0.0052(3) 0.0108(3) -0.0056(3)
Cu3 0.0251(3) 0.0371(5) 0.0274(4) 0.0068(3) 0.0039(3) -0.0047(3)
Cu4 0.0253(3) 0.0366(5) 0.0282(4) 0.0064(3) 0.0038(3) -0.0051(3)
C6A 0.028(3) 0.021(3) 0.031(3) -0.007(2) 0.009(2) -0.005(2)
C8A 0.025(3) 0.038(4) 0.031(3) 0.000(3) 0.007(2) -0.002(3)
C7A 0.029(3) 0.033(4) 0.037(4) -0.011(3) 0.014(3) -0.005(3)
C10A 0.034(3) 0.061(5) 0.031(3) 0.003(3) 0.014(3) -0.008(3)
C2A 0.039(3) 0.061(5) 0.023(3) -0.006(3) 0.010(3) -0.005(3)
C5A 0.025(3) 0.037(4) 0.030(3) -0.002(3) 0.004(2) 0.001(2)
C4A 0.030(3) 0.045(4) 0.036(4) -0.003(3) 0.001(3) -0.002(3)
C11A 0.037(4) 0.058(5) 0.061(5) 0.006(4) 0.023(3) 0.004(4)
C1A 0.027(3) 0.024(3) 0.029(3) -0.002(2) 0.009(2) 0.002(2)
C3A 0.047(4) 0.065(6) 0.028(4) -0.004(3) 0.003(3) -0.009(4)
N1A 0.026(2) 0.026(3) 0.030(3) 0.002(2) 0.011(2) 0.003(2)
O3A 0.0202(17) 0.033(3) 0.026(2) -0.0046(18) 0.0090(16) -0.0043(17)
O3 0.0231(18) 0.038(3) 0.0216(19) -0.0089(19) 0.0082(15) -0.0072(18)
C6 0.023(3) 0.023(3) 0.032(3) -0.003(3) 0.006(2) -0.004(2)
C1 0.032(3) 0.025(3) 0.016(3) -0.004(2) 0.005(2) -0.006(2)
C7 0.029(3) 0.031(3) 0.033(3) -0.007(3) 0.013(2) -0.004(3)
C5 0.024(3) 0.043(4) 0.034(3) -0.003(3) 0.009(3) -0.006(3)
C3 0.051(4) 0.077(6) 0.026(3) -0.005(4) 0.003(3) -0.022(4)
C4 0.035(3) 0.055(5) 0.028(3) 0.006(3) -0.005(3) -0.014(3)
C2 0.041(4) 0.054(5) 0.028(3) -0.007(3) 0.013(3) -0.010(3)
N1 0.022(2) 0.030(3) 0.024(2) 0.005(2) 0.0085(19) -0.002(2)
C9A 0.027(3) 0.036(4) 0.029(3) -0.006(3) 0.008(3) -0.003(3)
O1A 0.042(3) 0.026(3) 0.039(3) -0.010(2) 0.017(2) -0.009(2)
O2 0.045(3) 0.038(3) 0.041(3) 0.008(2) 0.014(2) 0.022(2)
S1A 0.0488(11) 0.0681(15) 0.0780(15) -0.0128(13) 0.0403(11) -0.0130(10)
C12A 0.042(4) 0.046(5) 0.124(9) -0.025(6) 0.030(5) -0.002(4)
C9 0.027(3) 0.036(4) 0.026(3) -0.002(3) 0.006(2) -0.001(3)
C8 0.019(3) 0.031(3) 0.027(3) -0.002(2) 0.005(2) -0.004(2)
O1 0.033(2) 0.037(3) 0.030(2) -0.007(2) 0.0108(19) -0.013(2)
C6B 0.035(3) 0.034(4) 0.025(3) 0.003(3) 0.007(3) -0.007(3)
C5B 0.034(3) 0.066(5) 0.046(4) 0.006(4) 0.010(3) -0.008(4)
C1B 0.032(3) 0.028(3) 0.028(3) 0.006(3) 0.000(2) -0.003(3)
C2B 0.044(4) 0.082(6) 0.019(3) 0.015(4) 0.001(3) -0.013(4)
C4B 0.047(4) 0.107(9) 0.048(5) 0.004(5) 0.024(4) -0.018(5)
C5C 0.030(3) 0.066(5) 0.037(4) 0.015(4) 0.004(3) 0.002(3)
C3C 0.049(4) 0.095(7) 0.026(4) 0.001(4) 0.011(3) 0.001(5)
C6C 0.032(3) 0.032(4) 0.028(3) 0.001(3) 0.003(3) -0.001(3)
C1C 0.034(3) 0.024(3) 0.027(3) 0.003(2) 0.009(3) 0.001(2)
C7C 0.031(3) 0.035(4) 0.039(4) 0.011(3) 0.009(3) 0.003(3)
C2C 0.035(3) 0.058(5) 0.034(4) 0.007(3) 0.003(3) 0.000(3)
O3B 0.030(2) 0.037(3) 0.024(2) 0.0074(19) 0.0058(17) 0.0004(18)
O3C 0.0242(19) 0.046(3) 0.019(2) 0.0072(19) 0.0042(16) 0.0006(19)
N1C 0.025(2) 0.045(3) 0.033(3) 0.000(3) 0.009(2) -0.002(2)
C7B 0.035(3) 0.038(4) 0.025(3) 0.011(3) 0.005(2) 0.002(3)
N1B 0.029(2) 0.031(3) 0.024(2) 0.000(2) 0.003(2) -0.003(2)
O1B 0.031(2) 0.057(3) 0.033(3) 0.014(2) 0.004(2) -0.008(2)
O1C 0.041(3) 0.050(3) 0.029(2) 0.010(2) 0.002(2) -0.015(2)
C9C 0.045(4) 0.046(5) 0.037(4) 0.001(3) 0.006(3) -0.019(3)
C8C 0.053(4) 0.050(5) 0.031(4) 0.000(3) 0.004(3) -0.021(4)
C9B 0.038(3) 0.036(4) 0.026(3) -0.004(3) 0.011(3) -0.010(3)
C8B 0.026(3) 0.043(4) 0.034(3) 0.000(3) 0.008(3) -0.005(3)
O2A 0.054(3) 0.038(3) 0.039(3) -0.003(2) 0.015(2) -0.019(2)
C11 0.044(4) 0.041(4) 0.055(5) 0.004(4) 0.031(4) -0.004(3)
C10 0.043(4) 0.045(4) 0.035(4) -0.006(3) 0.018(3) -0.009(3)
S1 0.0739(14) 0.0555(14) 0.0702(15) -0.0069(11) 0.0384(12) 0.0100(11)
C3B 0.058(5) 0.102(8) 0.039(4) 0.024(5) 0.010(4) -0.012(5)
C4C 0.047(4) 0.089(7) 0.035(4) 0.005(4) 0.019(3) 0.003(4)
O2C 0.082(4) 0.053(4) 0.046(3) 0.009(3) -0.005(3) -0.035(3)
C10B 0.037(4) 0.064(6) 0.037(4) 0.007(4) 0.003(3) -0.010(4)
C11B 0.034(4) 0.193(16) 0.060(6) 0.014(8) 0.002(4) -0.011(7)
O2B 0.046(3) 0.052(3) 0.048(3) 0.010(3) 0.008(2) -0.020(3)
S1B 0.0284(14) 0.061(2) 0.065(3) -0.0109(16) -0.0028(12) -0.0075(11)
C12B 0.38(4) 0.111(17) 0.146(19) -0.033(14) -0.09(2) 0.10(2)
C10C 0.076(8) 0.214(19) 0.118(11) 0.120(13) -0.058(8) -0.080(10)
C11C 0.064(8) 0.48(5) 0.29(3) 0.31(3) 0.085(13) 0.093(17)
S1C 0.084(3) 0.118(4) 0.266(8) 0.048(5) 0.040(4) -0.026(3)
C12C 0.133(13) 0.132(15) 0.110(12) 0.024(11) 0.012(10) -0.092(12)
S2B 0.079(10) 0.24(4) 0.15(3) 0.12(3) -0.008(12) -0.024(15)
C12 0.058(5) 0.055(6) 0.084(7) 0.001(6) 0.012(5) 0.006(5)

loop_
_atom_type_symbol
_atom_type_description
_atom_type_scat_dispersion_real
_atom_type_scat_dispersion_imag
_atom_type_scat_source
C C 0.0033 0.0016 'International Tables Vol C Tables 4.2.6.8 and 6.1.1.4'
H H 0.0000 0.0000 'International Tables Vol C Tables 4.2.6.8 and 6.1.1.4'
N N 0.0061 0.0033 'International Tables Vol C Tables 4.2.6.8 and 6.1.1.4'
O O 0.0106 0.0060 'International Tables Vol C Tables 4.2.6.8 and 6.1.1.4'
S S 0.1246 0.1234 'International Tables Vol C Tables 4.2.6.8 and 6.1.1.4'
Cu Cu 0.3201 1.2651 'International Tables Vol C Tables 4.2.6.8 and 6.1.1.4'

loop_
_geom_angle_atom_site_label_1
_geom_angle_atom_site_label_2
_geom_angle_atom_site_label_3
_geom_angle
_geom_angle_site_symmetry_1
_geom_angle_site_symmetry_3
O1 Cu1 O3A 100.06(18) . .
O1 Cu1 O3 168.2(2) . .
O3A Cu1 O3 79.74(16) . .
O1 Cu1 N1 84.5(2) . .
O3A Cu1 N1 165.57(19) . .
O3 Cu1 N1 92.99(18) . .
O1 Cu1 O2 102.1(2) . .
O3A Cu1 O2 93.29(18) . .
O3 Cu1 O2 89.7(2) . .
N1 Cu1 O2 99.2(2) . .
O1 Cu1 Cu2 139.45(14) . .
O3A Cu1 Cu2 40.41(12) . .
O3 Cu1 Cu2 39.34(11) . .
N1 Cu1 Cu2 131.36(14) . .
O2 Cu1 Cu2 91.17(13) . .
O3 Cu2 N1A 173.6(2) . .
O3 Cu2 O3A 79.79(16) . .
N1A Cu2 O3A 94.03(19) . .
O3 Cu2 O1A 102.87(19) . .
N1A Cu2 O1A 83.3(2) . .
O3A Cu2 O1A 150.6(2) . .
O3 Cu2 O2A 93.34(18) . 2_655
N1A Cu2 O2A 87.1(2) . 2_655
O3A Cu2 O2A 109.8(2) . 2_655
O1A Cu2 O2A 99.3(2) . 2_655
O3 Cu2 Cu1 39.70(12) . .
N1A Cu2 Cu1 134.13(16) . .
O3A Cu2 Cu1 40.10(12) . .
O1A Cu2 Cu1 134.83(13) . .
O2A Cu2 Cu1 105.68(14) 2_655 .
O3C Cu3 O1B 98.2(2) . .
O3C Cu3 O3B 80.87(18) . .
O1B Cu3 O3B 167.8(2) . .
O3C Cu3 N1B 167.6(2) . .
O1B Cu3 N1B 84.2(2) . .
O3B Cu3 N1B 94.3(2) . .
O3C Cu3 O2B 95.0(2) . 2_656
O1B Cu3 O2B 103.8(2) . 2_656
O3B Cu3 O2B 88.3(2) . 2_656
N1B Cu3 O2B 96.3(2) . 2_656
O3C Cu3 Cu4 40.79(12) . .
O1B Cu3 Cu4 137.42(15) . .
O3B Cu3 Cu4 40.09(12) . .
N1B Cu3 Cu4 133.13(15) . .
O2B Cu3 Cu4 92.90(14) 2_656 .
O3B Cu4 N1C 174.2(2) . .
O3B Cu4 O1C 101.9(2) . .
N1C Cu4 O1C 83.9(2) . .
O3B Cu4 O3C 80.32(17) . .
N1C Cu4 O3C 94.4(2) . .
O1C Cu4 O3C 148.7(2) . .
O3B Cu4 O2C 92.6(2) . 2_746
N1C Cu4 O2C 86.7(2) . 2_746
O1C Cu4 O2C 103.5(3) . 2_746
O3C Cu4 O2C 107.6(3) . 2_746
O3B Cu4 Cu3 40.22(13) . .
N1C Cu4 Cu3 134.41(17) . .
O1C Cu4 Cu3 134.51(16) . .
O3C Cu4 Cu3 40.11(12) . .
O2C Cu4 Cu3 102.39(19) 2_746 .
O3A C6A C1A 119.1(5) . .
O3A C6A C5A 120.7(5) . .
C1A C6A C5A 120.1(6) . .
N1A C8A C9A 107.7(5) . .
N1A C8A C10A 114.2(6) . .
C9A C8A C10A 112.5(5) . .
N1A C7A C1A 114.6(5) . .
C8A C10A C11A 112.3(6) . .
C3A C2A C1A 120.5(6) . .
C4A C5A C6A 119.6(6) . .
C3A C4A C5A 121.1(6) . .
C10A C11A S1A 110.6(5) . .
C6A C1A C2A 118.2(6) . .
C6A C1A C7A 122.7(6) . .
C2A C1A C7A 119.0(5) . .
C4A C3A C2A 120.3(7) . .
C7A N1A C8A 116.4(5) . .
C7A N1A Cu2 116.7(4) . .
C8A N1A Cu2 106.2(4) . .
C6A O3A Cu1 128.0(3) . .
C6A O3A Cu2 121.6(3) . .
Cu1 O3A Cu2 99.49(19) . .
C6 O3 Cu2 130.7(3) . .
C6 O3 Cu1 125.9(3) . .
Cu2 O3 Cu1 100.97(18) . .
O3 C6 C1 121.1(5) . .
O3 C6 C5 120.1(5) . .
C1 C6 C5 118.8(6) . .
C6 C1 C2 119.1(5) . .
C6 C1 C7 121.7(5) . .
C2 C1 C7 119.1(5) . .
N1 C7 C1 109.9(5) . .
C4 C5 C6 121.0(6) . .
C2 C3 C4 120.6(7) . .
C3 C4 C5 120.0(6) . .
C3 C2 C1 120.4(6) . .
C7 N1 C8 115.5(5) . .
C7 N1 Cu1 110.7(4) . .
C8 N1 Cu1 106.8(4) . .
O2A C9A O1A 125.9(6) . .
O2A C9A C8A 117.5(6) . .
O1A C9A C8A 116.6(6) . .
C9A O1A Cu2 113.7(4) . .
C9 O2 Cu1 152.8(5) 2_745 .
C12A S1A C11A 99.2(4) . .
O2 C9 O1 125.5(6) 2_755 .
O2 C9 C8 118.5(5) 2_755 .
O1 C9 C8 116.0(5) . .
N1 C8 C9 108.2(5) . .
N1 C8 C10 110.7(5) . .
C9 C8 C10 113.6(6) . .
C9 O1 Cu1 115.3(4) . .
O3B C6B C5B 121.8(6) . .
O3B C6B C1B 121.0(5) . .
C5B C6B C1B 117.3(6) . .
C4B C5B C6B 121.9(7) . .
C2B C1B C6B 119.2(6) . .
C2B C1B C7B 120.0(6) . .
C6B C1B C7B 120.8(5) . .
C1B C2B C3B 122.1(7) . .
C5B C4B C3B 121.3(7) . .
C4C C5C C6C 119.2(7) . .
C2C C3C C4C 119.4(7) . .
O3C C6C C1C 119.5(5) . .
O3C C6C C5C 119.9(6) . .
C1C C6C C5C 120.6(6) . .
C6C C1C C2C 118.4(6) . .
C6C C1C C7C 120.9(6) . .
C2C C1C C7C 120.4(6) . .
N1C C7C C1C 115.8(5) . .
C3C C2C C1C 121.6(7) . .
C6B O3B Cu4 129.9(4) . .
C6B O3B Cu3 124.8(4) . .
Cu4 O3B Cu3 99.68(19) . .
C6C O3C Cu3 128.1(4) . .
C6C O3C Cu4 121.4(4) . .
Cu3 O3C Cu4 99.10(19) . .
C8C N1C C7C 113.9(5) . .
C8C N1C Cu4 108.5(5) . .
C7C N1C Cu4 115.4(4) . .
N1B C7B C1B 109.7(5) . .
C8B N1B C7B 116.0(5) . .
C8B N1B Cu3 105.7(4) . .
C7B N1B Cu3 110.2(4) . .
C9B O1B Cu3 113.0(4) . .
C9C O1C Cu4 113.3(5) . .
O2C C9C O1C 123.0(7) . .
O2C C9C C8C 118.9(7) . .
O1C C9C C8C 118.0(6) . .
N1C C8C C10C 116.9(11) . .
N1C C8C C9C 107.6(6) . .
C10C C8C C9C 111.6(7) . .
O2B C9B O1B 123.3(7) . .
O2B C9B C8B 120.6(6) . .
O1B C9B C8B 116.1(6) . .
N1B C8B C10B 113.5(6) . .
N1B C8B C9B 105.4(5) . .
C10B C8B C9B 112.9(6) . .
C9A O2A Cu2 135.4(5) . 2_645
C10 C11 S1 115.5(6) . .
C11 C10 C8 115.1(6) . .
C12 S1 C11 101.4(5) . .
C2B C3B C4B 118.3(7) . .
C3C C4C C5C 120.6(7) . .
C9C O2C Cu4 136.9(6) . 2_756
C11B C10B C8B 115.0(7) . .
C10B C11B S2B 145.6(16) . .
C10B C11B S1B 110.4(8) . .
S2B C11B S1B 39(2) . .
C9B O2B Cu3 151.5(5) . 2_646
C12B S1B C11B 101.3(10) . .
S2B C12B S1B 40(2) . .
C11C C10C C8C 126.3(16) . .
C10C C11C S1C 117(2) . .
C12C S1C C11C 82.8(12) . .
C11B S2B C12B 113.9(18) . .

loop_
_geom_bond_atom_site_label_1
_geom_bond_atom_site_label_2
_geom_bond_distance
_geom_bond_site_symmetry_2
Cu1 O1 1.938(4) .
Cu1 O3A 1.960(4) .
Cu1 O3 1.952(4) .
Cu1 N1 1.976(5) .
Cu1 O2 2.378(5) .
Cu1 Cu2 3.0009(17) .
Cu2 O3 1.938(4) .
Cu2 N1A 1.970(5) .
Cu2 O3A 1.972(4) .
Cu2 O1A 1.988(5) .
Cu2 O2A 2.285(5) 2_655
Cu3 O3C 1.948(4) .
Cu3 O1B 1.949(5) .
Cu3 O3B 1.956(4) .
Cu3 N1B 1.968(5) .
Cu3 O2B 2.378(6) 2_656
Cu3 Cu4 2.986(2) .
Cu4 O3B 1.951(4) .
Cu4 N1C 1.967(5) .
Cu4 O1C 1.976(5) .
Cu4 O3C 1.976(4) .
Cu4 O2C 2.239(6) 2_746
C6A O3A 1.364(8) .
C6A C1A 1.386(8) .
C6A C5A 1.404(8) .
C8A N1A 1.505(9) .
C8A C9A 1.523(9) .
C8A C10A 1.540(8) .
C7A N1A 1.459(8) .
C7A C1A 1.490(8) .
C10A C11A 1.530(10) .
C2A C3A 1.392(10) .
C2A C1A 1.407(9) .
C5A C4A 1.380(10) .
C4A C3A 1.340(10) .
C11A S1A 1.795(7) .
O3 C6 1.350(7) .
C6 C1 1.406(8) .
C6 C5 1.399(8) .
C1 C2 1.403(9) .
C1 C7 1.505(8) .
C7 N1 1.480(9) .
C5 C4 1.385(10) .
C3 C2 1.382(10) .
C3 C4 1.368(11) .
N1 C8 1.500(7) .
C9A O2A 1.230(8) .
C9A O1A 1.275(8) .
O2 C9 1.220(8) 2_745
S1A C12A 1.779(10) .
C9 O2 1.220(8) 2_755
C9 O1 1.278(7) .
C9 C8 1.528(9) .
C8 C10 1.551(9) .
C6B O3B 1.336(8) .
C6B C5B 1.401(9) .
C6B C1B 1.418(9) .
C5B C4B 1.331(12) .
C1B C2B 1.363(9) .
C1B C7B 1.505(9) .
C2B C3B 1.379(11) .
C4B C3B 1.380(12) .
C5C C4C 1.378(11) .
C5C C6C 1.383(9) .
C3C C2C 1.368(11) .
C3C C4C 1.366(11) .
C6C O3C 1.361(8) .
C6C C1C 1.381(9) .
C1C C2C 1.374(10) .
C1C C7C 1.506(9) .
C7C N1C 1.488(9) .
N1C C8C 1.490(10) .
C7B N1B 1.507(9) .
N1B C8B 1.481(8) .
O1B C9B 1.282(8) .
O1C C9C 1.279(9) .
C9C O2C 1.254(9) .
C9C C8C 1.533(11) .
C8C C10C 1.491(13) .
C9B O2B 1.243(8) .
C9B C8B 1.531(10) .
C8B C10B 1.523(9) .
O2A Cu2 2.285(5) 2_645
C11 C10 1.535(9) .
C11 S1 1.800(8) .
S1 C12 1.796(13) .
O2C Cu4 2.239(6) 2_756
C10B C11B 1.502(11) .
C11B S2B 1.58(2) .
C11B S1B 1.817(11) .
O2B Cu3 2.378(6) 2_646
S1B C12B 1.70(2) .
C12B S2B 1.67(3) .
C10C C11C 1.23(2) .
C11C S1C 1.85(2) .
S1C C12C 1.417(17) .
